data_7059056
loop_
_publ_author_name
'Pitarch-Jarque, Javier'
'Rissanen, Kari'
'Garcia-Granda, Santiago'
'Lopera, Alberto'
'Clares, Maria Paz'
'Garc\'ia-Espa\~na, Enrique'
'Blasco, Salvador'

_publ_section_title
;
 Water and Oxoanion Encapsulation Chemistry in a 1H-Pyrazole azacryptand
;
_journal_name_full 'New Journal of Chemistry'
_journal_paper_doi 10.1039/C9NJ05231C
_journal_year 2019
_chemical_formula_moiety 'C27 H54 N14, 6(H2 O4 P), 8(H2 O)'
_chemical_formula_sum 'C27 H82 N14 O32 P6'
_chemical_formula_weight 1300.88
_space_group_crystal_system orthorhombic
_space_group_IT_number 61
_space_group_name_Hall '-P 2ac 2ab'
_space_group_name_H-M_alt 'P b c a'
_atom_sites_solution_hydrogens mixed
_audit_creation_date 2019-03-11
_audit_creation_method
;
Olex2 1.2
(compiled May 29 2018 13:30:08 for OlexSys, GUI svn.r5506)
;
_audit_update_record
;
2019-04-26 deposited with the CCDC.	2019-11-14 downloaded from the CCDC.
;
_cell_angle_alpha 90.0
_cell_angle_beta 90.0
_cell_angle_gamma 90.0
_cell_formula_units_Z 8
_cell_length_a 50.9218(10)
_cell_length_b 11.2705(4)
_cell_length_c 18.5910(5)
_cell_measurement_reflns_used 8432
_cell_measurement_temperature 120.05(10)
_cell_measurement_theta_max 28.5650
_cell_measurement_theta_min 2.9200
_cell_volume 10669.6(5)
_computing_cell_refinement
;
CrysAlisPro, Agilent Technologies,
Version 1.171.36.28 (release 01-02-2013 CrysAlis171 .NET)
(compiled Feb  1 2013,16:14:44)
;
_computing_data_collection
;
CrysAlisPro, Agilent Technologies,
Version 1.171.36.28 (release 01-02-2013 CrysAlis171 .NET)
(compiled Feb  1 2013,16:14:44)
;
_computing_data_reduction
;
CrysAlisPro, Agilent Technologies,
Version 1.171.36.28 (release 01-02-2013 CrysAlis171 .NET)
(compiled Feb  1 2013,16:14:44)
;
_computing_molecular_graphics 'Olex2 (Dolomanov et al., 2009)'
_computing_publication_material 'Olex2 (Dolomanov et al., 2009)'
_computing_structure_refinement 'ShelXL (Sheldrick, 2015)'
_computing_structure_solution 'SHELXT 2014/5 (Sheldrick, 2014)'
_diffrn_ambient_temperature 120.05(10)
_diffrn_detector_area_resol_mean 16.0267
_diffrn_measured_fraction_theta_full 0.998
_diffrn_measured_fraction_theta_max 0.882
_diffrn_measurement_device_type 'SuperNova, Single source at offset, Sapphire3'
_diffrn_measurement_method '\w scans'
_diffrn_radiation_type MoK\a
_diffrn_radiation_wavelength 0.71073
_diffrn_reflns_av_R_equivalents 0.0632
_diffrn_reflns_av_unetI/netI 0.0795
_diffrn_reflns_Laue_measured_fraction_full 0.998
_diffrn_reflns_Laue_measured_fraction_max 0.882
_diffrn_reflns_limit_h_max 39
_diffrn_reflns_limit_h_min -69
_diffrn_reflns_limit_k_max 13
_diffrn_reflns_limit_k_min -15
_diffrn_reflns_limit_l_max 24
_diffrn_reflns_limit_l_min -25
_diffrn_reflns_number 40015
_diffrn_reflns_point_group_measured_fraction_full 0.998
_diffrn_reflns_point_group_measured_fraction_max 0.882
_diffrn_reflns_theta_full 25.242
_diffrn_reflns_theta_max 29.112
_diffrn_reflns_theta_min 2.910
_exptl_absorpt_coefficient_mu 0.310
_exptl_absorpt_correction_T_max 1.00000
_exptl_absorpt_correction_T_min 0.83827
_exptl_absorpt_correction_type multi-scan
_exptl_absorpt_process_details
;
CrysAlisPro, Agilent Technologies,
Version 1.171.36.28 (release 01-02-2013 CrysAlis171 .NET)
(compiled Feb  1 2013,16:14:44)
Empirical absorption correction using spherical harmonics,
 implemented in SCALE3 ABSPACK scaling algorithm.
;
_exptl_crystal_colour colourless
_exptl_crystal_density_diffrn 1.620
_exptl_crystal_description block
_exptl_crystal_F_000 5504
_exptl_crystal_size_max 0.29
_exptl_crystal_size_mid 0.21
_exptl_crystal_size_min 0.18
_refine_diff_density_max 1.033
_refine_diff_density_min -0.856
_refine_diff_density_rms 0.131
_refine_ls_extinction_method none
_refine_ls_goodness_of_fit_ref 1.197
_refine_ls_hydrogen_treatment constr
_refine_ls_matrix_type full
_refine_ls_number_parameters 748
_refine_ls_number_reflns 12642
_refine_ls_number_restraints 1
_refine_ls_restrained_S_all 1.197
_refine_ls_R_factor_all 0.1644
_refine_ls_R_factor_gt 0.1396
_refine_ls_shift/su_max 0.001
_refine_ls_shift/su_mean 0.000
_refine_ls_structure_factor_coef Fsqd
_refine_ls_weighting_details 'w=1/[\s^2^(Fo^2^)+(0.0101P)^2^+148.2749P] where P=(Fo^2^+2Fc^2^)/3'
_refine_ls_weighting_scheme calc
_refine_ls_wR_factor_gt 0.2466
_refine_ls_wR_factor_ref 0.2588
_reflns_Friedel_coverage 0.000
_reflns_number_gt 9956
_reflns_number_total 12642
_reflns_threshold_expression 'I > 2\s(I)'
_cod_data_source_file c9nj05231c2.cif
_cod_data_source_block crystal4__phos6
_cod_database_code 7059056
_shelx_shelxl_version_number 2018/3
_shelx_space_group_comment
;
The symmetry employed for this shelxl refinement is uniquely defined
by the following loop, which should always be used as a source of
symmetry information in preference to the above space-group names.
They are only intended as comments.
;
_olex2_refinement_description
;
1. Fixed Uiso
 At 1.2 times of:
  All C(H) groups, All C(H,H) groups, All N(H) groups, All N(H,H) groups
 At 1.5 times of:
  All O(H) groups, All O(H,H) groups
2. Restrained distances
 O14-H3F
 2.2 with sigma of 0.02
3.a Free rotating group:
 O2(H2G,H2H), O6(H6C,H6D), O5(H5E,H5F), O3(H3E,H3F), O7(H7E,H7F), O4(H4C,H4D),
 O1(H1E,H1F), O8(H8C,H8D)
3.b Secondary CH2 refined with riding coordinates:
 N2(H2A,H2B), N5(H5A,H5B), N7(H7A,H7B), N10(H10A,H10B), N11(H11A,H11B),
 N14(H14A,H14B), C1(H1A,H1B), C2(H2C,H2D), C3(H3A,H3B), C7(H7C,H7D), C8(H8A,
 H8B), C9(H9A,H9B), C10(H10C,H10D), C11(H11C,H11D), C12(H12A,H12B), C16(H16A,
 H16B), C17(H17A,H17B), C18(H18A,H18B), C19(H19A,H19B), C20(H20A,H20B),
 C21(H21A,H21B), C25(H25A,H25B), C26(H26A,H26B), C27(H27A,H27B)
3.c Aromatic/amide H refined with riding coordinates:
 N3(H3), N9(H9), N12(H12), C5(H5), C14(H14), C23(H23)
3.d Idealised tetrahedral OH refined as rotating group:
 O12(H1C), O13(H1D), O41(H4A), O44(H4B), O52(H5C), O54(H5D), O22(H2E),
 O24(H2F), O31(H3C), O34(H3D), O62(H6A), O64(H6B)
;
_olex2_submission_special_instructions 'No special instructions were received'

loop_
_space_group_symop_operation_xyz
'x, y, z'
'-x+1/2, -y, z+1/2'
'-x, y+1/2, -z+1/2'
'x+1/2, -y+1/2, -z'
'-x, -y, -z'
'x-1/2, y, -z-1/2'
'x, -y-1/2, z-1/2'
'-x-1/2, y-1/2, z'

loop_
_atom_site_label
_atom_site_type_symbol
_atom_site_fract_x
_atom_site_fract_y
_atom_site_fract_z
_atom_site_U_iso_or_equiv
_atom_site_adp_type
_atom_site_occupancy
_atom_site_site_symmetry_order
_atom_site_calc_flag
_atom_site_refinement_flags_posn
N1 N 0.70974(10) 0.5335(5) 0.7467(3) 0.0202(12) Uani 1 1 d .
N2 N 0.68916(11) 0.4039(7) 0.6193(3) 0.0268(15) Uani 1 1 d .
H2A H 0.679890 0.469832 0.631659 0.032 Uiso 1 1 calc R
H2B H 0.684317 0.344493 0.649646 0.032 Uiso 1 1 calc R
N3 N 0.64318(12) 0.2437(6) 0.5772(3) 0.0304(15) Uani 1 1 d .
H3 H 0.652509 0.196490 0.604895 0.036 Uiso 1 1 calc R
N4 N 0.61689(12) 0.2322(6) 0.5677(4) 0.0316(15) Uani 1 1 d .
N5 N 0.57028(11) 0.4334(5) 0.5372(3) 0.0204(12) Uani 1 1 d .
H5A H 0.570791 0.417026 0.585107 0.025 Uiso 1 1 calc R
H5B H 0.579318 0.501918 0.529712 0.025 Uiso 1 1 calc R
N6 N 0.53295(11) 0.5702(5) 0.6263(3) 0.0183(12) Uani 1 1 d .
N7 N 0.54869(10) 0.4557(5) 0.7640(3) 0.0199(12) Uani 1 1 d .
H7A H 0.558400 0.413641 0.731720 0.024 Uiso 1 1 calc R
H7B H 0.555328 0.530531 0.766182 0.024 Uiso 1 1 calc R
N8 N 0.58276(11) 0.4800(5) 0.9209(3) 0.0202(12) Uani 1 1 d .
N9 N 0.60867(11) 0.4680(5) 0.9340(3) 0.0213(12) Uani 1 1 d .
H9 H 0.617077 0.506280 0.968247 0.026 Uiso 1 1 calc R
N10 N 0.66502(10) 0.4435(6) 0.8482(3) 0.0222(13) Uani 1 1 d .
H10A H 0.662829 0.519490 0.863615 0.027 Uiso 1 1 calc R
H10B H 0.659459 0.439418 0.801735 0.027 Uiso 1 1 calc R
N11 N 0.68255(10) 0.7644(5) 0.7085(3) 0.0223(13) Uani 1 1 d .
H11A H 0.685578 0.739360 0.662655 0.027 Uiso 1 1 calc R
H11B H 0.670283 0.715579 0.728246 0.027 Uiso 1 1 calc R
N12 N 0.64680(11) 0.9140(6) 0.5936(3) 0.0252(13) Uani 1 1 d .
H12 H 0.661059 0.923563 0.567494 0.030 Uiso 1 1 calc R
N13 N 0.62217(11) 0.9185(6) 0.5668(3) 0.0221(13) Uani 1 1 d .
N14 N 0.56512(10) 0.7896(5) 0.6357(3) 0.0178(11) Uani 1 1 d .
H14A H 0.572405 0.728814 0.610339 0.021 Uiso 1 1 calc R
H14B H 0.568222 0.776525 0.683224 0.021 Uiso 1 1 calc R
C1 C 0.72452(13) 0.4374(8) 0.7085(4) 0.0276(17) Uani 1 1 d .
H1A H 0.720625 0.360457 0.731900 0.033 Uiso 1 1 calc R
H1B H 0.743588 0.452388 0.713533 0.033 Uiso 1 1 calc R
C2 C 0.71783(13) 0.4286(8) 0.6295(4) 0.0291(17) Uani 1 1 d .
H2C H 0.722463 0.503875 0.605219 0.035 Uiso 1 1 calc R
H2D H 0.728257 0.364167 0.607263 0.035 Uiso 1 1 calc R
C3 C 0.68188(14) 0.3692(8) 0.5439(4) 0.0303(18) Uani 1 1 d .
H3A H 0.685352 0.436470 0.510953 0.036 Uiso 1 1 calc R
H3B H 0.692874 0.301419 0.528343 0.036 Uiso 1 1 calc R
C4 C 0.65362(14) 0.3356(7) 0.5395(4) 0.0258(16) Uani 1 1 d .
C5 C 0.63301(14) 0.3851(7) 0.5016(4) 0.0232(15) Uani 1 1 d .
H5 H 0.633674 0.450431 0.469351 0.028 Uiso 1 1 calc R
C6 C 0.61121(14) 0.3190(6) 0.5206(3) 0.0208(14) Uani 1 1 d .
C7 C 0.58357(13) 0.3332(6) 0.4961(3) 0.0206(14) Uani 1 1 d .
H7C H 0.573842 0.258328 0.504104 0.025 Uiso 1 1 calc R
H7D H 0.583285 0.350959 0.443995 0.025 Uiso 1 1 calc R
C8 C 0.54235(13) 0.4506(7) 0.5146(4) 0.0227(15) Uani 1 1 d .
H8A H 0.531828 0.381212 0.530020 0.027 Uiso 1 1 calc R
H8B H 0.541451 0.455636 0.461517 0.027 Uiso 1 1 calc R
C9 C 0.53069(13) 0.5638(7) 0.5475(4) 0.0229(15) Uani 1 1 d .
H9A H 0.539671 0.633406 0.526344 0.027 Uiso 1 1 calc R
H9B H 0.511891 0.568717 0.534258 0.027 Uiso 1 1 calc R
C10 C 0.51811(14) 0.4711(7) 0.6583(4) 0.0260(16) Uani 1 1 d .
H10C H 0.524224 0.396094 0.636259 0.031 Uiso 1 1 calc R
H10D H 0.499322 0.480759 0.645927 0.031 Uiso 1 1 calc R
C11 C 0.52051(12) 0.4604(7) 0.7392(4) 0.0211(14) Uani 1 1 d .
H11C H 0.511717 0.529078 0.762061 0.025 Uiso 1 1 calc R
H11D H 0.511350 0.387549 0.755246 0.025 Uiso 1 1 calc R
C12 C 0.55058(13) 0.3984(7) 0.8366(4) 0.0222(14) Uani 1 1 d .
H12A H 0.538143 0.437427 0.869961 0.027 Uiso 1 1 calc R
H12B H 0.545603 0.313771 0.832681 0.027 Uiso 1 1 calc R
C13 C 0.57788(13) 0.4079(6) 0.8660(4) 0.0203(14) Uani 1 1 d .
C14 C 0.60065(13) 0.3486(6) 0.8436(4) 0.0183(13) Uani 1 1 d .
H14 H 0.602304 0.292279 0.805821 0.022 Uiso 1 1 calc R
C15 C 0.62021(13) 0.3907(6) 0.8888(4) 0.0197(14) Uani 1 1 d .
C16 C 0.64857(13) 0.3613(6) 0.8940(4) 0.0221(15) Uani 1 1 d .
H16A H 0.651372 0.278392 0.878177 0.027 Uiso 1 1 calc R
H16B H 0.654261 0.367586 0.944777 0.027 Uiso 1 1 calc R
C17 C 0.69384(13) 0.4113(7) 0.8517(4) 0.0230(15) Uani 1 1 d .
H17A H 0.696999 0.339753 0.822069 0.028 Uiso 1 1 calc R
H17B H 0.698545 0.391920 0.902040 0.028 Uiso 1 1 calc R
C18 C 0.71129(13) 0.5111(8) 0.8253(4) 0.0269(16) Uani 1 1 d .
H18A H 0.706448 0.584756 0.851039 0.032 Uiso 1 1 calc R
H18B H 0.729714 0.492176 0.837861 0.032 Uiso 1 1 calc R
C19 C 0.72324(13) 0.6469(7) 0.7302(4) 0.0251(16) Uani 1 1 d .
H19A H 0.727103 0.649778 0.678036 0.030 Uiso 1 1 calc R
H19B H 0.740196 0.649011 0.756218 0.030 Uiso 1 1 calc R
C20 C 0.70731(12) 0.7557(7) 0.7506(4) 0.0230(15) Uani 1 1 d .
H20A H 0.703021 0.752181 0.802505 0.028 Uiso 1 1 calc R
H20B H 0.718002 0.827722 0.742218 0.028 Uiso 1 1 calc R
C21 C 0.67219(13) 0.8874(6) 0.7067(4) 0.0220(15) Uani 1 1 d .
H21A H 0.685310 0.940406 0.684117 0.026 Uiso 1 1 calc R
H21B H 0.669144 0.915389 0.756492 0.026 Uiso 1 1 calc R
C22 C 0.64696(13) 0.8932(6) 0.6652(4) 0.0209(14) Uani 1 1 d .
C23 C 0.62126(12) 0.8847(6) 0.6863(4) 0.0187(13) Uani 1 1 d .
H23 H 0.614767 0.871484 0.733550 0.022 Uiso 1 1 calc R
C24 C 0.60668(13) 0.8997(6) 0.6235(3) 0.0166(13) Uani 1 1 d .
C25 C 0.57756(12) 0.9045(6) 0.6134(4) 0.0179(13) Uani 1 1 d .
H25A H 0.573505 0.920492 0.562194 0.022 Uiso 1 1 calc R
H25B H 0.570204 0.970156 0.642467 0.022 Uiso 1 1 calc R
C26 C 0.53613(12) 0.7926(6) 0.6225(4) 0.0204(14) Uani 1 1 d .
H26A H 0.532865 0.798213 0.570068 0.024 Uiso 1 1 calc R
H26B H 0.528628 0.864268 0.645400 0.024 Uiso 1 1 calc R
C27 C 0.52240(14) 0.6837(6) 0.6518(4) 0.0237(15) Uani 1 1 d .
H27A H 0.523523 0.685276 0.704927 0.028 Uiso 1 1 calc R
H27B H 0.503587 0.687999 0.638633 0.028 Uiso 1 1 calc R
P1 P 0.62829(3) 0.53829(15) 0.68946(8) 0.0127(3) Uani 1 1 d .
O11 O 0.63800(10) 0.4210(5) 0.7051(3) 0.0271(12) Uani 1 1 d .
O12 O 0.60135(9) 0.5335(5) 0.6687(3) 0.0303(12) Uani 1 1 d .
H1C H 0.594873 0.468389 0.681729 0.046 Uiso 1 1 calc GR
O13 O 0.63116(10) 0.6089(5) 0.7531(3) 0.0252(11) Uani 1 1 d .
H1D H 0.624537 0.676163 0.746146 0.038 Uiso 1 1 calc GR
O14 O 0.64362(10) 0.5879(5) 0.6323(3) 0.0301(12) Uani 1 1 d D
P4 P 0.56209(3) 0.48174(16) 0.30594(9) 0.0176(3) Uani 1 1 d .
O41 O 0.57721(13) 0.5373(6) 0.3613(3) 0.0432(15) Uani 1 1 d .
H4A H 0.569945 0.525968 0.401271 0.065 Uiso 1 1 calc GR
O42 O 0.57972(11) 0.4237(5) 0.2562(3) 0.0367(14) Uani 1 1 d .
O43 O 0.54512(11) 0.3951(5) 0.3373(3) 0.0319(13) Uani 1 1 d .
O44 O 0.54703(12) 0.5689(5) 0.2686(3) 0.0358(14) Uani 1 1 d .
H4B H 0.545483 0.629622 0.294483 0.054 Uiso 1 1 calc GR
P5 P 0.28248(4) 0.9590(2) 0.44097(11) 0.0267(4) Uani 1 1 d .
O51 O 0.27955(12) 1.0616(7) 0.3984(4) 0.0519(19) Uani 1 1 d .
O52 O 0.30912(11) 0.9459(7) 0.4631(4) 0.0482(17) Uani 1 1 d .
H5C H 0.313616 1.005191 0.487596 0.072 Uiso 1 1 calc GR
O53 O 0.27568(16) 0.8632(8) 0.3998(4) 0.068(2) Uani 1 1 d .
O54 O 0.26600(13) 0.9686(7) 0.5021(4) 0.0528(19) Uani 1 1 d .
H5D H 0.262407 0.900448 0.517582 0.079 Uiso 1 1 calc GR
P2 P 0.35650(3) 0.26097(19) 0.58970(10) 0.0231(4) Uani 1 1 d .
O21 O 0.3458(2) 0.3226(11) 0.6451(4) 0.113(5) Uani 1 1 d .
O22 O 0.35532(11) 0.3252(5) 0.5247(3) 0.0341(13) Uani 1 1 d .
H2E H 0.356230 0.277969 0.489802 0.051 Uiso 1 1 calc GR
O23 O 0.38247(10) 0.2242(5) 0.6047(3) 0.0317(13) Uani 1 1 d .
O24 O 0.34110(15) 0.1550(8) 0.5785(6) 0.092(4) Uani 1 1 d .
H2F H 0.329476 0.168409 0.547470 0.139 Uiso 1 1 calc GR
P3 P 0.71101(3) 0.42272(18) 0.35858(10) 0.0209(4) Uani 1 1 d .
O31 O 0.72618(16) 0.3376(7) 0.3910(5) 0.072(3) Uani 1 1 d .
H3C H 0.730610 0.286509 0.360486 0.109 Uiso 1 1 calc GR
O32 O 0.71845(16) 0.5350(7) 0.3826(5) 0.075(3) Uani 1 1 d .
O33 O 0.71402(12) 0.4217(8) 0.2834(3) 0.057(2) Uani 1 1 d .
O34 O 0.68403(11) 0.3978(7) 0.3740(4) 0.0520(19) Uani 1 1 d .
H3D H 0.677037 0.457617 0.392927 0.078 Uiso 1 1 calc GR
P6 P 0.51298(4) 0.13785(19) 0.59072(13) 0.0306(5) Uani 1 1 d .
O61 O 0.50042(13) 0.0265(5) 0.5893(4) 0.0431(15) Uani 1 1 d .
O62 O 0.5180(2) 0.1713(9) 0.6613(5) 0.091(3) Uani 1 1 d .
H6A H 0.503783 0.186869 0.682160 0.137 Uiso 1 1 calc GR
O63 O 0.49765(11) 0.2249(5) 0.5540(4) 0.0408(15) Uani 1 1 d .
O64 O 0.53748(15) 0.1303(9) 0.5552(8) 0.124(5) Uani 1 1 d .
H6B H 0.543687 0.061814 0.560450 0.186 Uiso 1 1 calc GR
O2 O 0.59007(9) 0.6597(5) 0.5215(3) 0.0223(11) Uani 1 1 d .
H2G H 0.606377 0.675563 0.518316 0.033 Uiso 1 1 d G
H2H H 0.585199 0.691867 0.480316 0.033 Uiso 1 1 d G
O6 O 0.44146(10) 0.2058(5) 0.5718(3) 0.0310(12) Uani 1 1 d .
H6C H 0.435581 0.135376 0.570203 0.047 Uiso 1 1 d G
H6D H 0.458151 0.204306 0.569975 0.047 Uiso 1 1 d G
O5 O 0.67444(12) 0.2016(7) 0.7053(3) 0.0452(16) Uani 1 1 d .
H5E H 0.660405 0.201280 0.729916 0.068 Uiso 1 1 d G
H5F H 0.686965 0.174291 0.730625 0.068 Uiso 1 1 d G
O3 O 0.69077(10) 0.6814(6) 0.5687(3) 0.0326(13) Uani 1 1 d .
H3E H 0.696583 0.713590 0.530543 0.049 Uiso 1 1 d G
H3F H 0.674146 0.675553 0.565967 0.049 Uiso 1 1 d DG
O7 O 0.36426(13) 0.6132(6) 0.7015(4) 0.0499(18) Uani 1 1 d .
H7E H 0.367746 0.558117 0.671977 0.075 Uiso 1 1 d G
H7F H 0.375353 0.612243 0.735615 0.075 Uiso 1 1 d G
O4 O 0.57128(12) 0.2932(5) 0.6664(3) 0.0370(14) Uani 1 1 d .
H4C H 0.564080 0.227322 0.677127 0.056 Uiso 1 1 d G
H4D H 0.587159 0.281574 0.654262 0.056 Uiso 1 1 d G
O1 O 0.42579(9) 0.1862(5) 0.7216(3) 0.0229(11) Uani 1 1 d .
H1E H 0.431039 0.227866 0.686360 0.034 Uiso 1 1 d G
H1F H 0.409198 0.177373 0.719009 0.034 Uiso 1 1 d G
O8 O 0.72454(15) 0.7539(8) 0.4636(5) 0.068(2) Uani 1 1 d .
H8C H 0.734146 0.766412 0.500200 0.102 Uiso 1 1 d G
H8D H 0.731938 0.703096 0.436485 0.102 Uiso 1 1 d G

loop_
_atom_site_aniso_label
_atom_site_aniso_U_11
_atom_site_aniso_U_22
_atom_site_aniso_U_33
_atom_site_aniso_U_23
_atom_site_aniso_U_13
_atom_site_aniso_U_12
N1 0.011(2) 0.026(3) 0.023(3) -0.003(3) -0.002(2) 0.003(2)
N2 0.014(3) 0.048(4) 0.018(3) -0.010(3) 0.000(2) 0.004(3)
N3 0.031(3) 0.030(3) 0.031(3) 0.000(3) -0.014(3) 0.006(3)
N4 0.028(3) 0.032(4) 0.035(4) -0.002(3) -0.014(3) 0.002(3)
N5 0.018(3) 0.020(3) 0.023(3) -0.005(3) 0.000(2) 0.003(2)
N6 0.016(2) 0.022(3) 0.017(3) -0.002(2) 0.004(2) 0.000(2)
N7 0.015(3) 0.024(3) 0.021(3) 0.000(3) 0.003(2) -0.002(2)
N8 0.017(3) 0.025(3) 0.019(3) -0.002(3) -0.001(2) 0.002(2)
N9 0.022(3) 0.023(3) 0.019(3) -0.002(3) -0.007(2) 0.002(2)
N10 0.015(3) 0.030(3) 0.021(3) 0.003(3) -0.007(2) 0.002(2)
N11 0.015(3) 0.024(3) 0.028(3) 0.001(3) -0.005(2) -0.001(2)
N12 0.017(3) 0.037(4) 0.023(3) 0.006(3) 0.003(2) 0.002(3)
N13 0.015(3) 0.028(3) 0.023(3) 0.007(3) -0.001(2) 0.004(2)
N14 0.014(2) 0.019(3) 0.021(3) -0.005(2) -0.001(2) 0.003(2)
C1 0.014(3) 0.041(5) 0.027(4) -0.003(3) -0.004(3) 0.008(3)
C2 0.015(3) 0.045(5) 0.028(4) -0.002(4) 0.003(3) 0.000(3)
C3 0.021(3) 0.047(5) 0.022(4) -0.018(4) 0.002(3) 0.003(3)
C4 0.026(4) 0.033(4) 0.018(3) -0.012(3) -0.001(3) 0.004(3)
C5 0.030(4) 0.023(4) 0.017(3) 0.001(3) 0.002(3) 0.004(3)
C6 0.029(4) 0.024(4) 0.010(3) -0.009(3) -0.002(3) 0.008(3)
C7 0.024(3) 0.025(4) 0.013(3) -0.005(3) -0.002(3) 0.006(3)
C8 0.016(3) 0.036(4) 0.016(3) -0.006(3) -0.005(2) 0.000(3)
C9 0.017(3) 0.033(4) 0.019(3) 0.000(3) -0.002(3) 0.001(3)
C10 0.019(3) 0.035(4) 0.023(4) -0.002(3) -0.004(3) -0.002(3)
C11 0.015(3) 0.027(4) 0.021(3) 0.003(3) 0.001(3) 0.001(3)
C12 0.020(3) 0.025(4) 0.022(3) 0.005(3) -0.002(3) -0.004(3)
C13 0.021(3) 0.025(4) 0.015(3) -0.001(3) -0.001(3) -0.005(3)
C14 0.022(3) 0.017(3) 0.016(3) -0.003(3) -0.001(2) -0.001(3)
C15 0.023(3) 0.019(3) 0.017(3) 0.000(3) 0.000(3) 0.004(3)
C16 0.024(3) 0.013(3) 0.029(4) 0.005(3) -0.002(3) 0.002(3)
C17 0.021(3) 0.028(4) 0.020(3) 0.006(3) -0.003(3) 0.002(3)
C18 0.013(3) 0.044(5) 0.023(4) -0.001(3) -0.003(3) -0.003(3)
C19 0.014(3) 0.030(4) 0.031(4) 0.008(3) -0.002(3) -0.001(3)
C20 0.013(3) 0.027(4) 0.029(4) 0.010(3) -0.012(3) 0.000(3)
C21 0.020(3) 0.018(3) 0.029(4) 0.004(3) -0.002(3) 0.001(3)
C22 0.023(3) 0.022(4) 0.018(3) 0.000(3) 0.003(3) -0.001(3)
C23 0.018(3) 0.025(4) 0.013(3) 0.001(3) 0.000(2) 0.001(3)
C24 0.018(3) 0.017(3) 0.015(3) 0.002(3) 0.002(2) 0.004(3)
C25 0.019(3) 0.020(3) 0.016(3) 0.000(3) -0.003(2) 0.001(3)
C26 0.012(3) 0.021(3) 0.028(4) -0.004(3) -0.002(3) 0.006(3)
C27 0.022(3) 0.024(4) 0.025(4) -0.005(3) 0.000(3) 0.003(3)
P1 0.0100(7) 0.0193(8) 0.0089(7) -0.0019(7) -0.0001(6) 0.0007(6)
O11 0.029(3) 0.030(3) 0.023(3) -0.004(2) 0.005(2) 0.003(2)
O12 0.016(2) 0.045(4) 0.030(3) -0.004(3) -0.004(2) -0.002(2)
O13 0.025(3) 0.028(3) 0.023(2) -0.007(2) -0.002(2) 0.007(2)
O14 0.031(3) 0.037(3) 0.022(3) 0.002(2) 0.008(2) -0.006(2)
P4 0.0207(8) 0.0168(8) 0.0154(8) 0.0022(7) 0.0024(7) -0.0036(7)
O41 0.053(4) 0.039(4) 0.037(3) -0.009(3) -0.002(3) -0.012(3)
O42 0.034(3) 0.039(3) 0.037(3) 0.000(3) 0.012(3) 0.008(3)
O43 0.031(3) 0.033(3) 0.032(3) 0.009(3) 0.002(2) -0.007(2)
O44 0.043(3) 0.027(3) 0.037(3) 0.005(3) 0.010(3) 0.004(3)
P5 0.0181(8) 0.0398(12) 0.0221(9) 0.0031(9) -0.0005(7) -0.0001(8)
O51 0.037(3) 0.077(5) 0.043(4) 0.018(4) 0.001(3) 0.017(3)
O52 0.028(3) 0.065(5) 0.051(4) 0.018(4) -0.004(3) -0.001(3)
O53 0.062(5) 0.082(6) 0.058(5) -0.006(5) -0.004(4) 0.012(4)
O54 0.036(3) 0.084(6) 0.039(4) 0.012(4) 0.008(3) -0.007(4)
P2 0.0160(8) 0.0350(11) 0.0183(8) 0.0119(8) 0.0037(7) 0.0047(8)
O21 0.109(7) 0.197(12) 0.033(4) -0.018(6) -0.003(4) 0.107(8)
O22 0.027(3) 0.045(4) 0.030(3) 0.007(3) 0.002(2) 0.000(3)
O23 0.024(3) 0.045(4) 0.027(3) 0.008(3) -0.002(2) 0.005(2)
O24 0.041(4) 0.101(7) 0.134(9) 0.087(7) -0.032(5) -0.031(4)
P3 0.0154(8) 0.0283(10) 0.0192(8) 0.0009(8) -0.0012(7) -0.0049(7)
O31 0.054(5) 0.056(5) 0.107(7) 0.035(5) -0.035(5) -0.021(4)
O32 0.061(5) 0.056(5) 0.108(7) -0.020(5) -0.019(5) -0.003(4)
O33 0.031(3) 0.108(7) 0.032(3) -0.003(4) 0.001(3) -0.006(4)
O34 0.022(3) 0.092(6) 0.042(4) -0.007(4) 0.007(3) -0.013(3)
P6 0.0168(8) 0.0249(10) 0.0502(13) 0.0177(10) -0.0065(9) -0.0039(7)
O61 0.051(4) 0.022(3) 0.057(4) 0.006(3) 0.011(3) -0.008(3)
O62 0.127(8) 0.065(6) 0.082(6) 0.033(5) -0.041(6) -0.048(6)
O63 0.031(3) 0.036(4) 0.055(4) 0.018(3) -0.004(3) 0.001(3)
O64 0.032(4) 0.082(7) 0.258(14) 0.092(9) 0.049(6) 0.016(4)
O2 0.020(2) 0.031(3) 0.017(2) -0.001(2) 0.0029(19) -0.003(2)
O6 0.020(2) 0.031(3) 0.042(3) 0.009(3) 0.001(2) -0.001(2)
O5 0.029(3) 0.060(4) 0.046(4) 0.015(3) -0.006(3) 0.008(3)
O3 0.025(3) 0.047(4) 0.025(3) 0.001(3) 0.003(2) 0.001(3)
O7 0.035(3) 0.050(4) 0.064(5) 0.018(4) -0.011(3) 0.003(3)
O4 0.044(3) 0.030(3) 0.037(3) 0.005(3) 0.015(3) 0.011(3)
O1 0.016(2) 0.031(3) 0.021(2) 0.004(2) -0.0004(19) -0.003(2)
O8 0.057(5) 0.062(5) 0.086(6) -0.009(5) 0.030(4) -0.008(4)

loop_
_atom_type_symbol
_atom_type_description
_atom_type_scat_dispersion_real
_atom_type_scat_dispersion_imag
_atom_type_scat_source
C C 0.0033 0.0016 'International Tables Vol C Tables 4.2.6.8 and 6.1.1.4'
H H 0.0000 0.0000 'International Tables Vol C Tables 4.2.6.8 and 6.1.1.4'
N N 0.0061 0.0033 'International Tables Vol C Tables 4.2.6.8 and 6.1.1.4'
O O 0.0106 0.0060 'International Tables Vol C Tables 4.2.6.8 and 6.1.1.4'
P P 0.1023 0.0942 'International Tables Vol C Tables 4.2.6.8 and 6.1.1.4'

loop_
_geom_angle_atom_site_label_1
_geom_angle_atom_site_label_2
_geom_angle_atom_site_label_3
_geom_angle
C18 N1 C1 108.5(6)
C19 N1 C1 107.0(5)
C19 N1 C18 109.1(6)
H2A N2 H2B 107.6
C2 N2 H2A 108.7
C2 N2 H2B 108.7
C2 N2 C3 114.0(5)
C3 N2 H2A 108.7
C3 N2 H2B 108.7
N4 N3 H3 123.5
N4 N3 C4 113.1(6)
C4 N3 H3 123.5
C6 N4 N3 103.2(6)
H5A N5 H5B 107.9
C7 N5 H5A 109.2
C7 N5 H5B 109.2
C8 N5 H5A 109.2
C8 N5 H5B 109.2
C8 N5 C7 112.2(5)
C9 N6 C10 109.0(6)
C27 N6 C9 109.6(6)
C27 N6 C10 110.0(5)
H7A N7 H7B 108.1
C11 N7 H7A 109.5
C11 N7 H7B 109.5
C12 N7 H7A 109.5
C12 N7 H7B 109.5
C12 N7 C11 110.6(5)
C13 N8 N9 105.1(6)
N8 N9 H9 123.8
C15 N9 N8 112.3(6)
C15 N9 H9 123.8
H10A N10 H10B 108.0
C16 N10 H10A 109.3
C16 N10 H10B 109.3
C16 N10 C17 111.5(5)
C17 N10 H10A 109.3
C17 N10 H10B 109.3
H11A N11 H11B 107.9
C20 N11 H11A 109.2
C20 N11 H11B 109.2
C21 N11 H11A 109.2
C21 N11 H11B 109.2
C21 N11 C20 112.0(6)
N13 N12 H12 124.0
N13 N12 C22 112.0(6)
C22 N12 H12 124.0
C24 N13 N12 104.6(5)
H14A N14 H14B 108.1
C25 N14 H14A 109.5
C25 N14 H14B 109.5
C26 N14 H14A 109.5
C26 N14 H14B 109.5
C26 N14 C25 110.6(5)
N1 C1 H1A 108.9
N1 C1 H1B 108.9
N1 C1 C2 113.3(6)
H1A C1 H1B 107.7
C2 C1 H1A 108.9
C2 C1 H1B 108.9
N2 C2 C1 110.8(6)
N2 C2 H2C 109.5
N2 C2 H2D 109.5
C1 C2 H2C 109.5
C1 C2 H2D 109.5
H2C C2 H2D 108.1
N2 C3 H3A 109.5
N2 C3 H3B 109.5
H3A C3 H3B 108.1
C4 C3 N2 110.8(6)
C4 C3 H3A 109.5
C4 C3 H3B 109.5
N3 C4 C3 123.0(7)
N3 C4 C5 105.9(6)
C5 C4 C3 131.2(8)
C4 C5 H5 127.4
C4 C5 C6 105.1(6)
C6 C5 H5 127.4
N4 C6 C5 112.7(6)
N4 C6 C7 118.8(7)
C5 C6 C7 128.5(7)
N5 C7 H7C 109.6
N5 C7 H7D 109.6
C6 C7 N5 110.3(5)
C6 C7 H7C 109.6
C6 C7 H7D 109.6
H7C C7 H7D 108.1
N5 C8 H8A 109.4
N5 C8 H8B 109.4
N5 C8 C9 111.3(5)
H8A C8 H8B 108.0
C9 C8 H8A 109.4
C9 C8 H8B 109.4
N6 C9 C8 114.0(6)
N6 C9 H9A 108.7
N6 C9 H9B 108.7
C8 C9 H9A 108.7
C8 C9 H9B 108.7
H9A C9 H9B 107.6
N6 C10 H10C 108.5
N6 C10 H10D 108.5
N6 C10 C11 114.9(6)
H10C C10 H10D 107.5
C11 C10 H10C 108.5
C11 C10 H10D 108.5
N7 C11 C10 112.5(5)
N7 C11 H11C 109.1
N7 C11 H11D 109.1
C10 C11 H11C 109.1
C10 C11 H11D 109.1
H11C C11 H11D 107.8
N7 C12 H12A 109.4
N7 C12 H12B 109.4
H12A C12 H12B 108.0
C13 C12 N7 111.0(5)
C13 C12 H12A 109.4
C13 C12 H12B 109.4
N8 C13 C12 119.9(6)
N8 C13 C14 111.5(6)
C14 C13 C12 128.6(6)
C13 C14 H14 127.7
C15 C14 C13 104.5(6)
C15 C14 H14 127.7
N9 C15 C14 106.6(6)
N9 C15 C16 121.9(6)
C14 C15 C16 131.5(6)
N10 C16 H16A 109.3
N10 C16 H16B 109.3
C15 C16 N10 111.4(5)
C15 C16 H16A 109.3
C15 C16 H16B 109.3
H16A C16 H16B 108.0
N10 C17 H17A 109.2
N10 C17 H17B 109.2
N10 C17 C18 112.1(6)
H17A C17 H17B 107.9
C18 C17 H17A 109.2
C18 C17 H17B 109.2
N1 C18 C17 114.5(6)
N1 C18 H18A 108.6
N1 C18 H18B 108.6
C17 C18 H18A 108.6
C17 C18 H18B 108.6
H18A C18 H18B 107.6
N1 C19 H19A 108.9
N1 C19 H19B 108.9
N1 C19 C20 113.3(5)
H19A C19 H19B 107.7
C20 C19 H19A 108.9
C20 C19 H19B 108.9
N11 C20 C19 112.0(6)
N11 C20 H20A 109.2
N11 C20 H20B 109.2
C19 C20 H20A 109.2
C19 C20 H20B 109.2
H20A C20 H20B 107.9
N11 C21 H21A 109.5
N11 C21 H21B 109.5
N11 C21 C22 110.9(6)
H21A C21 H21B 108.1
C22 C21 H21A 109.5
C22 C21 H21B 109.5
N12 C22 C21 121.3(6)
N12 C22 C23 106.8(6)
C23 C22 C21 131.9(6)
C22 C23 H23 127.5
C22 C23 C24 105.1(6)
C24 C23 H23 127.5
N13 C24 C23 111.5(6)
N13 C24 C25 118.8(6)
C23 C24 C25 129.6(6)
N14 C25 H25A 109.5
N14 C25 H25B 109.5
C24 C25 N14 110.6(5)
C24 C25 H25A 109.5
C24 C25 H25B 109.5
H25A C25 H25B 108.1
N14 C26 H26A 109.2
N14 C26 H26B 109.2
N14 C26 C27 112.2(6)
H26A C26 H26B 107.9
C27 C26 H26A 109.2
C27 C26 H26B 109.2
N6 C27 C26 115.0(6)
N6 C27 H27A 108.5
N6 C27 H27B 108.5
C26 C27 H27A 108.5
C26 C27 H27B 108.5
H27A C27 H27B 107.5
O12 P1 O11 110.5(3)
O12 P1 O13 110.0(3)
O12 P1 O14 109.8(3)
O13 P1 O11 107.9(3)
O14 P1 O11 108.7(3)
O14 P1 O13 109.9(3)
P1 O12 H1C 109.5
P1 O13 H1D 109.5
O41 P4 O42 108.9(4)
O43 P4 O41 109.4(4)
O43 P4 O42 109.1(4)
O44 P4 O41 109.8(4)
O44 P4 O42 109.5(3)
O44 P4 O43 110.1(3)
P4 O41 H4A 109.5
P4 O44 H4B 109.5
O51 P5 O52 110.4(4)
O51 P5 O54 109.0(4)
O53 P5 O51 107.9(5)
O53 P5 O52 108.7(5)
O53 P5 O54 111.0(5)
O54 P5 O52 109.8(4)
P5 O52 H5C 109.5
P5 O54 H5D 109.5
O21 P2 O22 111.8(5)
O21 P2 O23 112.1(5)
O21 P2 O24 108.4(7)
O22 P2 O23 111.0(3)
O22 P2 O24 106.1(4)
O23 P2 O24 107.1(4)
P2 O22 H2E 109.5
P2 O24 H2F 109.5
O31 P3 O32 109.9(5)
O31 P3 O33 111.7(6)
O31 P3 O34 108.4(5)
O32 P3 O33 107.2(6)
O32 P3 O34 112.0(5)
O33 P3 O34 107.6(4)
P3 O31 H3C 109.5
P3 O34 H3D 109.5
O61 P6 O63 110.8(4)
O61 P6 O64 109.8(6)
O62 P6 O61 110.1(5)
O62 P6 O63 111.4(6)
O62 P6 O64 107.1(8)
O64 P6 O63 107.5(5)
P6 O62 H6A 109.5
P6 O64 H6B 109.5
H2G O2 H2H 97.3
H6C O6 H6D 109.4
H5E O5 H5F 109.4
H3E O3 H3F 109.3
H7E O7 H7F 109.6
H4C O4 H4D 109.7
H1E O1 H1F 109.4
H8C O8 H8D 109.4

loop_
_geom_bond_atom_site_label_1
_geom_bond_atom_site_label_2
_geom_bond_distance
N1 C1 1.499(9)
N1 C18 1.484(9)
N1 C19 1.483(9)
N2 H2A 0.9100
N2 H2B 0.9100
N2 C2 1.498(8)
N2 C3 1.502(9)
N3 H3 0.8800
N3 N4 1.357(8)
N3 C4 1.358(10)
N4 C6 1.343(10)
N5 H5A 0.9100
N5 H5B 0.9100
N5 C7 1.521(8)
N5 C8 1.495(8)
N6 C9 1.470(8)
N6 C10 1.474(9)
N6 C27 1.466(9)
N7 H7A 0.9100
N7 H7B 0.9100
N7 C11 1.508(8)
N7 C12 1.499(9)
N8 N9 1.348(7)
N8 C13 1.328(9)
N9 H9 0.8800
N9 C15 1.346(9)
N10 H10A 0.9100
N10 H10B 0.9100
N10 C16 1.512(9)
N10 C17 1.513(8)
N11 H11A 0.9100
N11 H11B 0.9100
N11 C20 1.488(8)
N11 C21 1.484(9)
N12 H12 0.8800
N12 N13 1.350(8)
N12 C22 1.352(9)
N13 C24 1.333(8)
N14 H14A 0.9100
N14 H14B 0.9100
N14 C25 1.501(9)
N14 C26 1.497(8)
C1 H1A 0.9900
C1 H1B 0.9900
C1 C2 1.511(10)
C2 H2C 0.9900
C2 H2D 0.9900
C3 H3A 0.9900
C3 H3B 0.9900
C3 C4 1.491(10)
C4 C5 1.382(10)
C5 H5 0.9500
C5 C6 1.383(10)
C6 C7 1.488(9)
C7 H7C 0.9900
C7 H7D 0.9900
C8 H8A 0.9900
C8 H8B 0.9900
C8 C9 1.535(10)
C9 H9A 0.9900
C9 H9B 0.9900
C10 H10C 0.9900
C10 H10D 0.9900
C10 C11 1.514(9)
C11 H11C 0.9900
C11 H11D 0.9900
C12 H12A 0.9900
C12 H12B 0.9900
C12 C13 1.498(9)
C13 C14 1.402(9)
C14 H14 0.9500
C14 C15 1.387(9)
C15 C16 1.485(9)
C16 H16A 0.9900
C16 H16B 0.9900
C17 H17A 0.9900
C17 H17B 0.9900
C17 C18 1.515(10)
C18 H18A 0.9900
C18 H18B 0.9900
C19 H19A 0.9900
C19 H19B 0.9900
C19 C20 1.519(10)
C20 H20A 0.9900
C20 H20B 0.9900
C21 H21A 0.9900
C21 H21B 0.9900
C21 C22 1.500(9)
C22 C23 1.370(9)
C23 H23 0.9500
C23 C24 1.394(9)
C24 C25 1.496(9)
C25 H25A 0.9900
C25 H25B 0.9900
C26 H26A 0.9900
C26 H26B 0.9900
C26 C27 1.514(10)
C27 H27A 0.9900
C27 H27B 0.9900
P1 O11 1.441(6)
P1 O12 1.426(5)
P1 O13 1.433(5)
P1 O14 1.432(5)
O12 H1C 0.8400
O13 H1D 0.8400
P4 O41 1.429(6)
P4 O42 1.446(6)
P4 O43 1.428(5)
P4 O44 1.426(6)
O41 H4A 0.8400
O44 H4B 0.8400
P5 O51 1.409(7)
P5 O52 1.426(6)
P5 O53 1.369(9)
P5 O54 1.418(6)
O52 H5C 0.8400
O54 H5D 0.8400
P2 O21 1.357(8)
P2 O22 1.411(6)
P2 O23 1.413(5)
P2 O24 1.444(9)
O22 H2E 0.8400
O24 H2F 0.8400
P3 O31 1.372(7)
P3 O32 1.394(8)
P3 O33 1.406(6)
P3 O34 1.431(6)
O31 H3C 0.8400
O34 H3D 0.8400
P6 O61 1.409(6)
P6 O62 1.390(9)
P6 O63 1.428(6)
P6 O64 1.414(8)
O62 H6A 0.8400
O64 H6B 0.8400
O2 H2G 0.8516
O2 H2H 0.8831
O6 H6C 0.8487
O6 H6D 0.8507
O5 H5E 0.8482
O5 H5F 0.8502
O3 H3E 0.8498
O3 H3F 0.8504
O7 H7E 0.8477
O7 H7F 0.8489
O4 H4C 0.8516
O4 H4D 0.8499
O1 H1E 0.8498
O1 H1F 0.8520
O8 H8C 0.8494
O8 H8D 0.8509

loop_
_geom_hbond_atom_site_label_D
_geom_hbond_atom_site_label_H
_geom_hbond_atom_site_label_A
_geom_hbond_distance_DH
_geom_hbond_distance_HA
_geom_hbond_distance_DA
_geom_hbond_angle_DHA
_geom_hbond_site_symmetry_A
_geom_hbond_publ_flag
N5 H5B O2 0.91 1.87 2.758(8) 165.8 . yes
N7 H7A O4 0.91 1.94 2.822(8) 164.2 . yes
N10 H10A O24 0.91 1.88 2.764(10) 163.4 3_656 yes
N11 H11A O3 0.91 1.88 2.793(8) 177.3 . yes
O2 H2H O6 0.88 2.03 2.808(7) 146.7 5_666 yes
O6 H6C N8 0.85 1.99 2.831(8) 170.0 3_646 yes
O5 H5E O7 0.85 2.05 2.806(10) 148.7 3_646 yes
O3 H3E O8 0.85 1.94 2.727(10) 152.7 . yes
